data_4504164
loop_
_publ_author_name
'Hu, De-Xin'
'Luo, Feng'
'Che, Yun-Xia'
'Zheng, Ji-Min'

_publ_section_title
;
 Construction of Lanthanide Metal&#x2212;Organic Frameworks by Flexible
 Aliphatic Dicarboxylate Ligands Plus a Rigidm-Phthalic Acid Ligand
;
_journal_issue 9
_journal_name_full 'Crystal Growth &amp; Design'
_journal_page_first 1733
_journal_paper_doi 10.1021/cg0608615
_journal_volume 7
_journal_year 2007
_chemical_formula_sum 'C24 H34 La2 O24'
_chemical_formula_weight 984.33
_chemical_name_systematic
; 
 ? 
;
_space_group_IT_number 2
_symmetry_cell_setting triclinic
_symmetry_space_group_name_Hall '-P 1'
_symmetry_space_group_name_H-M 'P -1'
_atom_sites_solution_hydrogens geom
_atom_sites_solution_primary direct
_atom_sites_solution_secondary difmap
_audit_creation_method SHELXL-97
_cell_angle_alpha 71.08(3)
_cell_angle_beta 84.47(3)
_cell_angle_gamma 70.51(3)
_cell_formula_units_Z 2
_cell_length_a 9.5593(19)
_cell_length_b 12.298(3)
_cell_length_c 15.836(3)
_cell_measurement_reflns_used 7841
_cell_measurement_temperature 298(2)
_cell_measurement_theta_max 27.52
_cell_measurement_theta_min 3.03
_cell_volume 1660.0(7)
_computing_cell_refinement 'RAXIS-RAPID Auto(Rigaku, 2004)'
_computing_data_collection 'RAXIS-RAPID Auto(Rigaku, 2004)'
_computing_data_reduction 'CrystalStructure(Rigaku/MSC, 2004)'
_computing_molecular_graphics 'Bruker SHELXTL'
_computing_publication_material 'Bruker SHELXTL'
_computing_structure_refinement 'SHELXL-97 (Sheldrick, 1997)'
_computing_structure_solution 'SHELXS-97 (Sheldrick, 1997)'
_diffrn_ambient_temperature 298(2)
_diffrn_measured_fraction_theta_full 0.988
_diffrn_measured_fraction_theta_max 0.988
_diffrn_measurement_device_type 'rigaku r-axis rapid IP area detector'
_diffrn_measurement_method oscillation
_diffrn_radiation_monochromator graphite
_diffrn_radiation_probe x-ray
_diffrn_radiation_type MoK\a
_diffrn_radiation_wavelength 0.71073
_diffrn_reflns_av_R_equivalents 0.0440
_diffrn_reflns_av_sigmaI/netI 0.0678
_diffrn_reflns_limit_h_max 12
_diffrn_reflns_limit_h_min -12
_diffrn_reflns_limit_k_max 14
_diffrn_reflns_limit_k_min -15
_diffrn_reflns_limit_l_max 20
_diffrn_reflns_limit_l_min -20
_diffrn_reflns_number 16280
_diffrn_reflns_theta_full 27.48
_diffrn_reflns_theta_max 27.48
_diffrn_reflns_theta_min 3.03
_diffrn_source 'rotating anode'
_exptl_absorpt_coefficient_mu 2.636
_exptl_absorpt_correction_T_max 0.7076
_exptl_absorpt_correction_T_min 0.6128
_exptl_absorpt_correction_type multi-scan
_exptl_crystal_colour colourless
_exptl_crystal_density_diffrn 1.969
_exptl_crystal_density_method 'not measured'
_exptl_crystal_description block
_exptl_crystal_F_000 968
_exptl_crystal_size_max 0.21
_exptl_crystal_size_mid 0.18
_exptl_crystal_size_min 0.14
_refine_diff_density_max 4.209
_refine_diff_density_min -1.962
_refine_diff_density_rms 0.231
_refine_ls_extinction_method none
_refine_ls_goodness_of_fit_ref 1.013
_refine_ls_hydrogen_treatment ref
_refine_ls_matrix_type full
_refine_ls_number_parameters 467
_refine_ls_number_reflns 7527
_refine_ls_number_restraints 6
_refine_ls_restrained_S_all 1.013
_refine_ls_R_factor_all 0.0766
_refine_ls_R_factor_gt 0.0508
_refine_ls_shift/su_max 0.001
_refine_ls_shift/su_mean 0.000
_refine_ls_structure_factor_coef Fsqd
_refine_ls_weighting_details 'calc w=1/[\s^2^(Fo^2^)+(0.1014P)^2^+0.0000P] where P=(Fo^2^+2Fc^2^)/3'
_refine_ls_weighting_scheme calc
_refine_ls_wR_factor_gt 0.1488
_refine_ls_wR_factor_ref 0.1735
_reflns_number_gt 3675
_reflns_number_total 7527
_reflns_threshold_expression >2sigma(I)
_cod_data_source_file cg0608615si20061128_070954.cif
_cod_data_source_block shelxl
_cod_depositor_comments
;
The following automatic conversions were performed:

'_symmetry_cell_setting' value 'Triclinic' changed to 'triclinic'
according to /home/saulius/struct/CIF-dictionaries/cif_core.dic
dictionary named 'cif_core.dic' version 2.4.1 from 2010-06-29.

Automatic conversion script
Id: cif_fix_values 1715 2011-07-08 13:25:40Z adriana 
;
_cod_original_cell_volume 1660.0(6)
_cod_original_sg_symbol_H-M P-1
_cod_database_code 4504164

loop_
_symmetry_equiv_pos_as_xyz
'x, y, z'
'-x, -y, -z'

loop_
_atom_site_label
_atom_site_type_symbol
_atom_site_fract_x
_atom_site_fract_y
_atom_site_fract_z
_atom_site_U_iso_or_equiv
_atom_site_adp_type
_atom_site_occupancy
_atom_site_symmetry_multiplicity
_atom_site_calc_flag
_atom_site_refinement_flags
C23 C 1.2374(11) 0.9159(13) 0.3898(7) 0.044(3) Uani 1 1 d .
H23A H 1.3071 0.8455 0.3768 0.053 Uiso 1 1 calc R
H23B H 1.2341 0.9862 0.3385 0.053 Uiso 1 1 calc R
C24 C 1.2954(9) 0.9308(8) 0.4676(5) 0.0169(18) Uani 1 1 d .
O19 O 1.2302(7) 0.9133(6) 0.5421(4) 0.0264(15) Uani 1 1 d .
O20 O 1.4097(7) 0.9612(6) 0.4596(4) 0.0253(15) Uani 1 1 d .
La1 La 0.88236(5) 0.98402(5) 0.13036(3) 0.01617(16) Uani 1 1 d .
La2 La 0.61760(5) 1.01600(5) 0.36964(3) 0.01633(16) Uani 1 1 d .
O1 O 0.6247(8) 1.2311(7) 0.2743(5) 0.0356(17) Uani 1 1 d .
O2 O 0.4509(7) 1.2274(6) 0.3777(4) 0.0302(16) Uani 1 1 d .
O3 O 0.6897(12) 1.6307(9) 0.0971(7) 0.068(3) Uani 1 1 d .
O4 O 0.5573(9) 1.7934(8) 0.1358(6) 0.053(2) Uani 1 1 d .
H4A H 0.6072 1.8269 0.0979 0.079 Uiso 1 1 calc R
O5 O 1.0491(8) 0.7719(6) 0.1230(4) 0.0296(15) Uani 1 1 d .
O6 O 0.8749(8) 0.7680(7) 0.2249(4) 0.0327(16) Uani 1 1 d .
O7 O 0.8097(12) 0.3678(9) 0.4030(6) 0.069(3) Uani 1 1 d .
O8 O 0.9409(10) 0.2071(8) 0.3635(6) 0.053(2) Uani 1 1 d .
H8 H 0.8907 0.1742 0.4015 0.079 Uiso 1 1 calc R
O9 O 0.6286(6) 1.0417(6) 0.1911(4) 0.0226(14) Uani 1 1 d .
O10 O 0.4111(7) 1.0927(6) 0.2517(4) 0.0291(16) Uani 1 1 d .
O11 O 0.0909(7) 1.0380(6) 0.0409(4) 0.0250(15) Uani 1 1 d .
O12 O 0.2699(7) 1.0861(6) -0.0420(4) 0.0252(15) Uani 1 1 d .
O13 O 0.8714(6) 0.9579(6) 0.3085(4) 0.0217(14) Uani 1 1 d .
O14 O 1.0897(6) 0.9075(6) 0.2477(4) 0.0260(16) Uani 1 1 d .
O15 O 0.7404(8) 1.1795(7) 0.0048(4) 0.0380(18) Uani 1 1 d .
O16 O 0.8801(10) 1.1775(8) 0.1668(5) 0.0407(19) Uani 1 1 d D
O17 O 0.6199(10) 0.8230(8) 0.3323(5) 0.0406(19) Uani 1 1 d D
O18 O 0.7605(8) 0.8191(7) 0.4952(5) 0.0390(18) Uani 1 1 d .
C20 C 0.2072(10) 1.0699(9) 0.0315(6) 0.024(2) Uani 1 1 d .
C17 C 0.4900(10) 1.0757(8) 0.1859(5) 0.0199(19) Uani 1 1 d .
C21 C 1.0149(9) 0.9224(8) 0.3133(6) 0.0197(19) Uani 1 1 d .
C10 C 1.0264(11) 0.5804(10) 0.2050(6) 0.031(2) Uani 1 1 d .
C2 C 0.4726(12) 1.4217(10) 0.2938(8) 0.037(3) Uani 1 1 d .
C22 C 1.0855(10) 0.9008(9) 0.4006(5) 0.023(2) Uani 1 1 d .
H22A H 1.0940 0.8193 0.4388 0.028 Uiso 1 1 calc R
H22B H 1.0215 0.9572 0.4299 0.028 Uiso 1 1 calc R
C18 C 0.4164(8) 1.1008(10) 0.0996(6) 0.026(2) Uani 1 1 d .
H18C H 0.4800 1.0475 0.0679 0.031 Uiso 1 1 calc R
H18D H 0.4053 1.1837 0.0633 0.031 Uiso 1 1 calc R
C4 C 0.3091(11) 1.6073(10) 0.3123(8) 0.043(3) Uani 1 1 d .
H4 H 0.2279 1.6478 0.3403 0.052 Uiso 1 1 calc R
C12 C 1.1910(14) 0.3916(12) 0.1863(9) 0.053(3) Uani 1 1 d .
H12 H 1.2716 0.3508 0.1581 0.063 Uiso 1 1 calc R
C11 C 1.1480(13) 0.5181(11) 0.1639(7) 0.042(3) Uani 1 1 d .
H11 H 1.2007 0.5609 0.1215 0.050 Uiso 1 1 calc R
C9 C 0.9802(10) 0.7138(9) 0.1837(7) 0.027(2) Uani 1 1 d .
C3 C 0.3518(12) 1.4817(10) 0.3351(8) 0.038(3) Uani 1 1 d .
H3 H 0.2995 1.4386 0.3776 0.046 Uiso 1 1 calc R
C19 C 0.2677(12) 1.0834(13) 0.1108(7) 0.047(3) Uani 1 1 d .
H19A H 0.1973 1.1523 0.1254 0.057 Uiso 1 1 calc R
H19B H 0.2734 1.0117 0.1613 0.057 Uiso 1 1 calc R
C1 C 0.5203(11) 1.2836(9) 0.3154(6) 0.028(2) Uani 1 1 d .
C16 C 0.9039(12) 0.3208(11) 0.3583(6) 0.036(3) Uani 1 1 d .
C8 C 0.5951(12) 1.6793(11) 0.1403(8) 0.043(3) Uani 1 1 d .
C13 C 1.1152(12) 0.3276(11) 0.2493(7) 0.042(3) Uani 1 1 d .
H13 H 1.1465 0.2434 0.2650 0.050 Uiso 1 1 calc R
C5 C 0.3854(12) 1.6742(10) 0.2485(7) 0.040(3) Uani 1 1 d .
H5 H 0.3553 1.7584 0.2329 0.048 Uiso 1 1 calc R
C15 C 0.9479(12) 0.5143(10) 0.2690(7) 0.037(3) Uani 1 1 d .
H15 H 0.8672 0.5550 0.2971 0.045 Uiso 1 1 calc R
C14 C 0.9900(12) 0.3883(9) 0.2907(6) 0.033(2) Uani 1 1 d .
C6 C 0.5076(11) 1.6113(10) 0.2089(7) 0.035(3) Uani 1 1 d .
C7 C 0.5518(11) 1.4853(9) 0.2313(6) 0.030(2) Uani 1 1 d .
H7 H 0.6341 1.4442 0.2044 0.035 Uiso 1 1 calc R
O21 O 0.878(2) 0.4144(16) 0.0602(10) 0.184(9) Uani 1 1 d .
O22 O 0.374(2) 0.4138(13) 0.5626(9) 0.142(6) Uani 1 1 d .
O23 O 0.0453(17) 0.3605(15) 0.5682(11) 0.151(6) Uani 1 1 d .
O24 O 0.5490(17) 0.3661(15) 0.0636(12) 0.168(8) Uani 1 1 d .
H16A H 0.873(8) 1.250(3) 0.136(4) 0.009(19) Uiso 1 1 d D
H17B H 0.673(18) 0.765(10) 0.374(8) 0.15(8) Uiso 1 1 d D
H16B H 0.877(14) 1.179(10) 0.220(3) 0.07(4) Uiso 1 1 d D
H17A H 0.613(18) 0.790(13) 0.294(8) 0.11(6) Uiso 1 1 d D

loop_
_atom_site_aniso_label
_atom_site_aniso_U_11
_atom_site_aniso_U_22
_atom_site_aniso_U_33
_atom_site_aniso_U_23
_atom_site_aniso_U_13
_atom_site_aniso_U_12
C23 0.023(5) 0.095(10) 0.037(6) -0.034(6) 0.018(5) -0.038(6)
C24 0.011(4) 0.026(5) 0.014(4) -0.006(4) 0.009(3) -0.010(3)
O19 0.026(4) 0.042(4) 0.022(3) -0.016(3) 0.004(3) -0.020(3)
O20 0.017(3) 0.045(4) 0.020(3) -0.011(3) -0.001(3) -0.017(3)
La1 0.0112(3) 0.0253(3) 0.0145(3) -0.0084(2) 0.0049(2) -0.0082(2)
La2 0.0117(3) 0.0254(3) 0.0150(3) -0.0090(2) 0.0047(2) -0.0084(2)
O1 0.035(4) 0.031(4) 0.037(4) -0.008(3) 0.016(3) -0.013(3)
O2 0.028(4) 0.031(4) 0.027(3) -0.008(3) 0.011(3) -0.008(3)
O3 0.075(7) 0.053(7) 0.070(6) -0.022(5) 0.035(5) -0.021(5)
O4 0.053(5) 0.050(6) 0.059(5) -0.014(4) 0.032(4) -0.033(4)
O5 0.035(4) 0.023(4) 0.026(3) -0.005(3) 0.010(3) -0.008(3)
O6 0.036(4) 0.037(5) 0.031(4) -0.018(3) 0.020(3) -0.018(3)
O7 0.083(8) 0.052(7) 0.065(6) -0.014(5) 0.041(5) -0.029(5)
O8 0.060(6) 0.038(5) 0.068(6) -0.015(4) 0.018(5) -0.030(4)
O9 0.013(3) 0.038(4) 0.024(3) -0.015(3) 0.003(3) -0.013(3)
O10 0.017(3) 0.048(5) 0.021(3) -0.011(3) 0.006(3) -0.010(3)
O11 0.019(3) 0.046(4) 0.023(3) -0.016(3) 0.007(3) -0.023(3)
O12 0.019(3) 0.044(4) 0.019(3) -0.012(3) 0.008(3) -0.019(3)
O13 0.012(3) 0.037(4) 0.022(3) -0.016(3) 0.003(3) -0.009(3)
O14 0.014(3) 0.042(4) 0.022(3) -0.017(3) 0.002(3) -0.003(3)
O15 0.035(4) 0.042(5) 0.031(4) -0.010(3) 0.012(3) -0.009(4)
O16 0.063(6) 0.043(5) 0.032(4) -0.023(4) 0.017(4) -0.031(4)
O17 0.054(5) 0.039(5) 0.035(4) -0.021(4) 0.012(4) -0.018(4)
O18 0.034(4) 0.038(5) 0.031(4) 0.000(3) 0.007(3) -0.005(3)
C20 0.014(4) 0.033(6) 0.034(5) -0.019(5) 0.008(4) -0.012(4)
C17 0.033(5) 0.021(5) 0.014(4) -0.014(4) 0.003(4) -0.011(4)
C21 0.006(4) 0.022(5) 0.022(4) 0.006(3) 0.002(3) -0.006(3)
C10 0.026(5) 0.029(6) 0.030(5) -0.009(4) 0.013(4) -0.003(4)
C2 0.038(6) 0.028(6) 0.047(6) -0.004(5) -0.003(5) -0.020(5)
C22 0.023(5) 0.037(6) 0.009(4) -0.008(4) 0.001(4) -0.008(4)
C18 0.005(4) 0.054(7) 0.025(5) -0.015(5) 0.006(4) -0.016(4)
C4 0.027(6) 0.028(6) 0.060(7) -0.011(5) 0.013(5) 0.003(4)
C12 0.053(8) 0.039(8) 0.071(8) -0.022(7) 0.027(7) -0.023(6)
C11 0.043(6) 0.054(8) 0.039(6) -0.015(6) 0.025(5) -0.036(6)
C9 0.021(5) 0.032(6) 0.032(5) -0.015(4) 0.006(4) -0.008(4)
C3 0.032(6) 0.034(6) 0.048(6) -0.023(5) 0.005(5) -0.001(4)
C19 0.035(6) 0.098(11) 0.035(6) -0.031(7) 0.011(5) -0.046(7)
C1 0.032(6) 0.031(6) 0.020(4) -0.002(4) -0.002(4) -0.015(5)
C16 0.040(6) 0.040(7) 0.022(5) -0.006(5) 0.013(4) -0.014(5)
C8 0.027(6) 0.040(7) 0.053(7) 0.003(6) -0.008(5) -0.014(5)
C13 0.036(6) 0.032(7) 0.049(7) -0.011(5) -0.002(6) -0.002(5)
C5 0.043(7) 0.026(6) 0.054(7) -0.014(5) 0.021(6) -0.017(5)
C15 0.030(6) 0.034(7) 0.042(6) -0.001(5) 0.001(5) -0.013(5)
C14 0.040(6) 0.024(6) 0.027(5) 0.002(4) 0.002(5) -0.011(5)
C6 0.028(5) 0.033(7) 0.045(6) -0.008(5) 0.002(5) -0.015(5)
C7 0.029(6) 0.027(6) 0.029(5) -0.006(4) 0.008(4) -0.009(4)
O21 0.29(2) 0.143(16) 0.110(12) -0.006(11) -0.082(14) -0.072(16)
O22 0.226(18) 0.089(11) 0.091(10) -0.034(8) -0.007(11) -0.018(11)
O23 0.130(13) 0.165(16) 0.205(16) -0.140(14) 0.056(11) -0.042(11)
O24 0.140(14) 0.166(16) 0.214(18) -0.150(15) 0.005(12) 0.019(11)

loop_
_atom_type_symbol
_atom_type_description
_atom_type_scat_dispersion_real
_atom_type_scat_dispersion_imag
_atom_type_scat_source
C C 0.0033 0.0016 'International Tables Vol C Tables 4.2.6.8 and 6.1.1.4'
H H 0.0000 0.0000 'International Tables Vol C Tables 4.2.6.8 and 6.1.1.4'
O O 0.0106 0.0060 'International Tables Vol C Tables 4.2.6.8 and 6.1.1.4'
La La -0.2871 2.4523 'International Tables Vol C Tables 4.2.6.8 and 6.1.1.4'

loop_
_geom_angle_atom_site_label_1
_geom_angle_atom_site_label_2
_geom_angle_atom_site_label_3
_geom_angle
_geom_angle_site_symmetry_1
_geom_angle_site_symmetry_3
C24 C23 C22 115.9(8) . .
C24 C23 H23A 108.3 . .
C22 C23 H23A 108.3 . .
C24 C23 H23B 108.3 . .
C22 C23 H23B 108.3 . .
H23A C23 H23B 107.4 . .
O20 C24 O19 119.7(7) . .
O20 C24 C23 119.6(7) . .
O19 C24 C23 120.7(7) . .
O20 C24 La2 63.8(4) . 2_776
O19 C24 La2 56.2(4) . 2_776
C23 C24 La2 173.5(7) . 2_776
C24 O19 La2 100.1(5) . 2_776
C24 O20 La2 151.3(5) . 1_655
C24 O20 La2 92.4(5) . 2_776
La2 O20 La2 116.1(2) 1_655 2_776
O11 La1 O9 151.3(2) 1_655 .
O11 La1 O14 77.1(2) 1_655 .
O9 La1 O14 113.84(18) . .
O11 La1 O5 79.6(2) 1_655 .
O9 La1 O5 128.4(2) . .
O14 La1 O5 73.5(2) . .
O11 La1 O15 78.6(2) 1_655 .
O9 La1 O15 77.1(2) . .
O14 La1 O15 140.8(2) . .
O5 La1 O15 130.9(2) . .
O11 La1 O6 127.8(2) 1_655 .
O9 La1 O6 80.9(2) . .
O14 La1 O6 76.0(2) . .
O5 La1 O6 50.1(2) . .
O15 La1 O6 142.6(2) . .
O11 La1 O12 111.36(18) 1_655 2_675
O9 La1 O12 76.38(18) . 2_675
O14 La1 O12 143.6(2) . 2_675
O5 La1 O12 73.6(2) . 2_675
O15 La1 O12 74.4(2) . 2_675
O6 La1 O12 71.2(2) . 2_675
O11 La1 O16 77.2(2) 1_655 .
O9 La1 O16 80.2(2) . .
O14 La1 O16 75.1(2) . .
O5 La1 O16 144.2(2) . .
O15 La1 O16 69.9(2) . .
O6 La1 O16 135.1(2) . .
O12 La1 O16 140.7(3) 2_675 .
O11 La1 O13 119.61(17) 1_655 .
O9 La1 O13 65.09(17) . .
O14 La1 O13 48.75(18) . .
O5 La1 O13 103.7(2) . .
O15 La1 O13 125.3(2) . .
O6 La1 O13 68.94(19) . .
O12 La1 O13 127.64(19) 2_675 .
O16 La1 O13 66.1(2) . .
O11 La1 O11 64.0(2) 1_655 2_675
O9 La1 O11 117.44(18) . 2_675
O14 La1 O11 127.30(19) . 2_675
O5 La1 O11 66.0(2) . 2_675
O15 La1 O11 64.9(2) . 2_675
O6 La1 O11 100.4(2) . 2_675
O12 La1 O11 47.37(18) 2_675 2_675
O16 La1 O11 124.4(2) . 2_675
O13 La1 O11 168.9(2) . 2_675
O11 La1 C9 104.1(3) 1_655 .
O9 La1 C9 104.5(2) . .
O14 La1 C9 73.9(2) . .
O5 La1 C9 25.1(2) . .
O15 La1 C9 142.4(2) . .
O6 La1 C9 25.0(2) . .
O12 La1 C9 69.8(2) 2_675 .
O16 La1 C9 147.7(3) . .
O13 La1 C9 86.6(2) . .
O11 La1 C9 82.4(2) 2_675 .
O11 La1 C21 97.3(2) 1_655 .
O9 La1 C21 90.3(2) . .
O14 La1 C21 23.6(2) . .
O5 La1 C21 88.8(2) . .
O15 La1 C21 137.2(2) . .
O6 La1 C21 72.0(2) . .
O12 La1 C21 142.4(2) 2_675 .
O16 La1 C21 67.7(3) . .
O13 La1 C21 25.24(19) . .
O11 La1 C21 150.2(2) 2_675 .
C9 La1 C21 80.2(2) . .
O20 La2 O13 151.0(2) 1_455 .
O20 La2 O10 77.54(19) 1_455 .
O13 La2 O10 113.43(18) . .
O20 La2 O2 79.6(2) 1_455 .
O13 La2 O2 128.7(2) . .
O10 La2 O2 73.7(2) . .
O20 La2 O1 128.1(2) 1_455 .
O13 La2 O1 80.9(2) . .
O10 La2 O1 75.5(2) . .
O2 La2 O1 50.5(2) . .
O20 La2 O19 111.34(19) 1_455 2_776
O13 La2 O19 76.59(19) . 2_776
O10 La2 O19 143.5(2) . 2_776
O2 La2 O19 73.4(2) . 2_776
O1 La2 O19 71.5(2) . 2_776
O20 La2 O17 77.3(2) 1_455 .
O13 La2 O17 79.9(2) . .
O10 La2 O17 74.9(3) . .
O2 La2 O17 144.2(2) . .
O1 La2 O17 134.3(2) . .
O19 La2 O17 141.0(3) 2_776 .
O20 La2 O18 78.5(2) 1_455 .
O13 La2 O18 76.9(2) . .
O10 La2 O18 140.8(2) . .
O2 La2 O18 131.0(2) . .
O1 La2 O18 143.0(2) . .
O19 La2 O18 74.7(2) 2_776 .
O17 La2 O18 69.9(3) . .
O20 La2 O9 119.68(17) 1_455 .
O13 La2 O9 64.93(17) . .
O10 La2 O9 48.51(18) . .
O2 La2 O9 104.0(2) . .
O1 La2 O9 68.6(2) . .
O19 La2 O9 127.64(19) 2_776 .
O17 La2 O9 65.7(2) . .
O18 La2 O9 125.0(2) . .
O20 La2 O20 63.9(2) 1_455 2_776
O13 La2 O20 117.70(18) . 2_776
O10 La2 O20 127.39(19) . 2_776
O2 La2 O20 65.6(2) . 2_776
O1 La2 O20 100.7(2) . 2_776
O19 La2 O20 47.39(19) 2_776 2_776
O17 La2 O20 124.9(2) . 2_776
O18 La2 O20 65.4(2) . 2_776
O9 La2 O20 168.9(2) . 2_776
O20 La2 C1 104.4(3) 1_455 .
O13 La2 C1 104.5(3) . .
O10 La2 C1 73.4(2) . .
O2 La2 C1 25.6(2) . .
O1 La2 C1 24.9(2) . .
O19 La2 C1 70.0(2) 2_776 .
O17 La2 C1 147.0(2) . .
O18 La2 C1 143.1(2) . .
O9 La2 C1 86.2(2) . .
O20 La2 C1 82.6(2) 2_776 .
O20 La2 C17 98.1(2) 1_455 .
O13 La2 C17 89.3(2) . .
O10 La2 C17 24.2(2) . .
O2 La2 C17 89.7(2) . .
O1 La2 C17 71.6(2) . .
O19 La2 C17 142.1(2) 2_776 .
O17 La2 C17 67.1(3) . .
O18 La2 C17 136.5(2) . .
O9 La2 C17 24.4(2) . .
O20 La2 C17 151.0(2) 2_776 .
C1 La2 C17 80.1(2) . .
C1 O1 La2 93.2(6) . .
C1 O2 La2 93.1(6) . .
C8 O4 H4A 109.5 . .
C9 O5 La1 94.6(6) . .
C9 O6 La1 94.1(6) . .
C16 O8 H8 109.5 . .
C17 O9 La1 153.9(5) . .
C17 O9 La2 91.1(5) . .
La1 O9 La2 114.9(2) . .
C17 O10 La2 99.0(5) . .
C20 O11 La1 152.2(6) . 1_455
C20 O11 La1 91.8(5) . 2_675
La1 O11 La1 116.0(2) 1_455 2_675
C20 O12 La1 101.2(5) . 2_675
C21 O13 La2 154.2(5) . .
C21 O13 La1 90.7(5) . .
La2 O13 La1 115.1(2) . .
C21 O14 La1 100.0(5) . .
La1 O16 H16A 135(5) . .
La1 O16 H16B 122(8) . .
H16A O16 H16B 103(8) . .
La2 O17 H17B 103(10) . .
La2 O17 H17A 149(10) . .
H17B O17 H17A 104(9) . .
O12 C20 O11 119.4(8) . .
O12 C20 C19 121.6(8) . .
O11 C20 C19 119.0(8) . .
O12 C20 La1 55.7(4) . 2_675
O11 C20 La1 63.9(4) . 2_675
C19 C20 La1 173.1(7) . 2_675
O9 C17 O10 121.1(7) . .
O9 C17 C18 119.7(7) . .
O10 C17 C18 119.2(8) . .
O9 C17 La2 64.5(4) . .
O10 C17 La2 56.8(4) . .
C18 C17 La2 174.8(7) . .
O14 C21 O13 120.3(7) . .
O14 C21 C22 121.7(7) . .
O13 C21 C22 117.9(8) . .
O14 C21 La1 56.4(4) . .
O13 C21 La1 64.1(4) . .
C22 C21 La1 175.1(6) . .
C11 C10 C15 119.1(10) . .
C11 C10 C9 121.4(10) . .
C15 C10 C9 119.5(9) . .
C3 C2 C7 120.6(11) . .
C3 C2 C1 120.6(11) . .
C7 C2 C1 118.8(11) . .
C21 C22 C23 113.1(7) . .
C21 C22 H22A 109.0 . .
C23 C22 H22A 109.0 . .
C21 C22 H22B 109.0 . .
C23 C22 H22B 109.0 . .
H22A C22 H22B 107.8 . .
C17 C18 C19 113.4(8) . .
C17 C18 H18C 108.9 . .
C19 C18 H18C 108.9 . .
C17 C18 H18D 108.9 . .
C19 C18 H18D 108.9 . .
H18C C18 H18D 107.7 . .
C3 C4 C5 121.5(11) . .
C3 C4 H4 119.2 . .
C5 C4 H4 119.2 . .
C13 C12 C11 120.4(12) . .
C13 C12 H12 119.8 . .
C11 C12 H12 119.8 . .
C10 C11 C12 120.3(11) . .
C10 C11 H11 119.8 . .
C12 C11 H11 119.8 . .
O6 C9 O5 121.2(10) . .
O6 C9 C10 120.6(10) . .
O5 C9 C10 118.3(9) . .
O6 C9 La1 61.0(6) . .
O5 C9 La1 60.3(5) . .
C10 C9 La1 176.7(6) . .
C2 C3 C4 119.2(12) . .
C2 C3 H3 120.4 . .
C4 C3 H3 120.4 . .
C18 C19 C20 116.2(8) . .
C18 C19 H19A 108.2 . .
C20 C19 H19A 108.2 . .
C18 C19 H19B 108.2 . .
C20 C19 H19B 108.2 . .
H19A C19 H19B 107.4 . .
O1 C1 O2 123.1(10) . .
O1 C1 C2 120.0(10) . .
O2 C1 C2 116.8(10) . .
O1 C1 La2 61.8(6) . .
O2 C1 La2 61.3(5) . .
C2 C1 La2 176.0(6) . .
O7 C16 O8 123.9(11) . .
O7 C16 C14 122.8(11) . .
O8 C16 C14 113.3(10) . .
O3 C8 O4 125.3(12) . .
O3 C8 C6 122.1(12) . .
O4 C8 C6 112.6(11) . .
C12 C13 C14 120.5(12) . .
C12 C13 H13 119.7 . .
C14 C13 H13 119.7 . .
C6 C5 C4 118.0(10) . .
C6 C5 H5 121.0 . .
C4 C5 H5 121.0 . .
C14 C15 C10 120.6(11) . .
C14 C15 H15 119.7 . .
C10 C15 H15 119.7 . .
C15 C14 C13 119.0(11) . .
C15 C14 C16 119.4(10) . .
C13 C14 C16 121.5(10) . .
C5 C6 C7 121.0(10) . .
C5 C6 C8 120.1(10) . .
C7 C6 C8 118.9(10) . .
C2 C7 C6 119.6(10) . .
C2 C7 H7 120.2 . .
C6 C7 H7 120.2 . .

loop_
_geom_bond_atom_site_label_1
_geom_bond_atom_site_label_2
_geom_bond_distance
_geom_bond_site_symmetry_2
C23 C24 1.486(11) .
C23 C22 1.511(12) .
C23 H23A 0.9700 .
C23 H23B 0.9700 .
C24 O20 1.250(10) .
C24 O19 1.269(10) .
C24 La2 3.103(8) 2_776
O19 La2 2.618(5) 2_776
O20 La2 2.482(7) 1_655
O20 La2 2.787(6) 2_776
La1 O11 2.480(6) 1_655
La1 O9 2.481(6) .
La1 O14 2.569(5) .
La1 O5 2.597(7) .
La1 O15 2.611(7) .
La1 O6 2.613(7) .
La1 O12 2.615(5) 2_675
La1 O16 2.617(7) .
La1 O13 2.730(6) .
La1 O11 2.791(6) 2_675
La1 C9 2.981(10) .
La1 C21 3.036(8) .
La2 O20 2.482(7) 1_455
La2 O13 2.485(6) .
La2 O10 2.569(6) .
La2 O2 2.593(7) .
La2 O1 2.606(7) .
La2 O19 2.618(5) 2_776
La2 O17 2.619(8) .
La2 O18 2.622(7) .
La2 O9 2.737(6) .
La2 O20 2.787(6) 2_776
La2 C1 2.952(10) .
La2 C17 3.032(8) .
O1 C1 1.247(12) .
O2 C1 1.276(11) .
O3 C8 1.195(15) .
O4 C8 1.306(14) .
O4 H4A 0.8200 .
O5 C9 1.270(12) .
O6 C9 1.261(11) .
O7 C16 1.201(13) .
O8 C16 1.299(13) .
O8 H8 0.8200 .
O9 C17 1.252(11) .
O10 C17 1.258(10) .
O11 C20 1.279(10) .
O11 La1 2.480(6) 1_455
O11 La1 2.791(6) 2_675
O12 C20 1.243(11) .
O12 La1 2.615(5) 2_675
O13 C21 1.295(9) .
O14 C21 1.232(10) .
O16 H16A 0.849(10) .
O16 H16B 0.851(10) .
O17 H17B 0.851(10) .
O17 H17A 0.851(10) .
C20 C19 1.509(12) .
C20 La1 3.106(8) 2_675
C17 C18 1.492(11) .
C21 C22 1.503(11) .
C10 C11 1.393(14) .
C10 C15 1.406(14) .
C10 C9 1.480(14) .
C2 C3 1.381(15) .
C2 C7 1.383(14) .
C2 C1 1.531(14) .
C22 H22A 0.9700 .
C22 H22B 0.9700 .
C18 C19 1.492(11) .
C18 H18C 0.9700 .
C18 H18D 0.9700 .
C4 C3 1.389(14) .
C4 C5 1.396(15) .
C4 H4 0.9300 .
C12 C13 1.369(16) .
C12 C11 1.400(16) .
C12 H12 0.9300 .
C11 H11 0.9300 .
C3 H3 0.9300 .
C19 H19A 0.9700 .
C19 H19B 0.9700 .
C16 C14 1.491(14) .
C8 C6 1.510(15) .
C13 C14 1.410(14) .
C13 H13 0.9300 .
C5 C6 1.388(14) .
C5 H5 0.9300 .
C15 C14 1.395(14) .
C15 H15 0.9300 .
C6 C7 1.393(14) .
C7 H7 0.9300 .

loop_
_geom_torsion_atom_site_label_1
_geom_torsion_atom_site_label_2
_geom_torsion_atom_site_label_3
_geom_torsion_atom_site_label_4
_geom_torsion
_geom_torsion_site_symmetry_1
_geom_torsion_site_symmetry_4
C22 C23 C24 O20 -169.7(9) . .
C22 C23 C24 O19 10.2(15) . .
C22 C23 C24 La2 -49(6) . 2_776
O20 C24 O19 La2 6.5(10) . 2_776
C23 C24 O19 La2 -173.3(8) . 2_776
O19 C24 O20 La2 179.7(8) . 1_655
C23 C24 O20 La2 -0.4(19) . 1_655
La2 C24 O20 La2 -174.2(13) 2_776 1_655
O19 C24 O20 La2 -6.1(9) . 2_776
C23 C24 O20 La2 173.8(8) . 2_776
O20 La2 O1 C1 20.8(6) 1_455 .
O13 La2 O1 C1 -161.0(6) . .
O10 La2 O1 C1 81.8(5) . .
O2 La2 O1 C1 1.2(5) . .
O19 La2 O1 C1 -82.2(5) 2_776 .
O17 La2 O1 C1 132.8(5) . .
O18 La2 O1 C1 -107.3(6) . .
O9 La2 O1 C1 132.5(6) . .
O20 La2 O1 C1 -44.3(6) 2_776 .
C17 La2 O1 C1 106.7(6) . .
O20 La2 O2 C1 -165.6(5) 1_455 .
O13 La2 O2 C1 21.6(6) . .
O10 La2 O2 C1 -85.6(5) . .
O1 La2 O2 C1 -1.2(5) . .
O19 La2 O2 C1 78.3(5) 2_776 .
O17 La2 O2 C1 -115.1(6) . .
O18 La2 O2 C1 129.8(5) . .
O9 La2 O2 C1 -47.3(5) . .
O20 La2 O2 C1 128.5(5) 2_776 .
C17 La2 O2 C1 -67.3(5) . .
O11 La1 O5 C9 166.6(5) 1_655 .
O9 La1 O5 C9 -20.4(6) . .
O14 La1 O5 C9 87.2(5) . .
O15 La1 O5 C9 -128.5(5) . .
O6 La1 O5 C9 1.7(5) . .
O12 La1 O5 C9 -77.3(5) 2_675 .
O16 La1 O5 C9 116.4(6) . .
O13 La1 O5 C9 48.4(5) . .
O11 La1 O5 C9 -127.4(6) 2_675 .
C21 La1 O5 C9 69.0(5) . .
O11 La1 O6 C9 -20.7(6) 1_655 .
O9 La1 O6 C9 160.8(5) . .
O14 La1 O6 C9 -81.7(5) . .
O5 La1 O6 C9 -1.7(5) . .
O15 La1 O6 C9 106.4(6) . .
O12 La1 O6 C9 82.2(5) 2_675 .
O16 La1 O6 C9 -132.9(5) . .
O13 La1 O6 C9 -132.5(6) . .
O11 La1 O6 C9 44.4(5) 2_675 .
C21 La1 O6 C9 -105.9(5) . .
O11 La1 O9 C17 78.1(14) 1_655 .
O14 La1 O9 C17 -174.6(13) . .
O5 La1 O9 C17 -87.3(14) . .
O15 La1 O9 C17 45.2(14) . .
O6 La1 O9 C17 -104.4(14) . .
O12 La1 O9 C17 -31.6(13) 2_675 .
O16 La1 O9 C17 116.6(14) . .
O13 La1 O9 C17 -175.3(14) . .
O11 La1 O9 C17 -7.3(14) 2_675 .
C9 La1 O9 C17 -96.1(14) . .
C21 La1 O9 C17 -176.1(14) . .
O11 La1 O9 La2 -106.5(4) 1_655 .
O14 La1 O9 La2 0.8(3) . .
O5 La1 O9 La2 88.1(3) . .
O15 La1 O9 La2 -139.4(3) . .
O6 La1 O9 La2 71.0(3) . .
O12 La1 O9 La2 143.8(3) 2_675 .
O16 La1 O9 La2 -68.0(3) . .
O13 La1 O9 La2 0.1(3) . .
O11 La1 O9 La2 168.1(2) 2_675 .
C9 La1 O9 La2 79.3(3) . .
C21 La1 O9 La2 -0.7(3) . .
O20 La2 O9 C17 30.2(6) 1_455 .
O13 La2 O9 C17 177.8(5) . .
O10 La2 O9 C17 -3.1(5) . .
O2 La2 O9 C17 -55.6(5) . .
O1 La2 O9 C17 -92.4(5) . .
O19 La2 O9 C17 -135.3(5) 2_776 .
O17 La2 O9 C17 87.9(6) . .
O18 La2 O9 C17 127.0(5) . .
O20 La2 O9 C17 -75.9(10) 2_776 .
C1 La2 O9 C17 -74.2(5) . .
O20 La2 O9 La1 -147.7(3) 1_455 .
O13 La2 O9 La1 -0.1(3) . .
O10 La2 O9 La1 178.9(4) . .
O2 La2 O9 La1 126.4(3) . .
O1 La2 O9 La1 89.7(3) . .
O19 La2 O9 La1 46.7(4) 2_776 .
O17 La2 O9 La1 -90.1(3) . .
O18 La2 O9 La1 -51.0(4) . .
O20 La2 O9 La1 106.1(8) 2_776 .
C1 La2 O9 La1 107.8(3) . .
C17 La2 O9 La1 -178.0(7) . .
O20 La2 O10 C17 -147.6(6) 1_455 .
O13 La2 O10 C17 4.0(6) . .
O2 La2 O10 C17 129.7(6) . .
O1 La2 O10 C17 77.2(6) . .
O19 La2 O10 C17 103.2(6) 2_776 .
O17 La2 O10 C17 -67.7(6) . .
O18 La2 O10 C17 -94.2(6) . .
O9 La2 O10 C17 3.1(5) . .
O20 La2 O10 C17 169.7(5) 2_776 .
C1 La2 O10 C17 103.0(6) . .
O20 La2 O13 C21 -78.0(14) 1_455 .
O10 La2 O13 C21 174.8(13) . .
O2 La2 O13 C21 87.4(14) . .
O1 La2 O13 C21 105.0(14) . .
O19 La2 O13 C21 32.0(13) 2_776 .
O17 La2 O13 C21 -116.7(14) . .
O18 La2 O13 C21 -45.2(13) . .
O9 La2 O13 C21 175.5(14) . .
O20 La2 O13 C21 7.6(14) 2_776 .
C1 La2 O13 C21 96.8(14) . .
C17 La2 O13 C21 176.4(14) . .
O20 La2 O13 La1 106.6(4) 1_455 .
O10 La2 O13 La1 -0.6(3) . .
O2 La2 O13 La1 -88.0(3) . .
O1 La2 O13 La1 -70.4(3) . .
O19 La2 O13 La1 -143.5(3) 2_776 .
O17 La2 O13 La1 67.9(3) . .
O18 La2 O13 La1 139.4(3) . .
O9 La2 O13 La1 0.1(3) . .
O20 La2 O13 La1 -167.8(2) 2_776 .
C1 La2 O13 La1 -78.6(3) . .
C17 La2 O13 La1 1.0(3) . .
O11 La1 O13 C21 -30.1(6) 1_655 .
O9 La1 O13 C21 -178.1(5) . .
O14 La1 O13 C21 2.6(5) . .
O5 La1 O13 C21 55.5(5) . .
O15 La1 O13 C21 -127.3(5) . .
O6 La1 O13 C21 92.3(5) . .
O12 La1 O13 C21 135.2(5) 2_675 .
O16 La1 O13 C21 -88.1(6) . .
O11 La1 O13 C21 76.0(10) 2_675 .
C9 La1 O13 C21 74.1(5) . .
O11 La1 O13 La2 147.9(3) 1_655 .
O9 La1 O13 La2 -0.1(3) . .
O14 La1 O13 La2 -179.4(4) . .
O5 La1 O13 La2 -126.5(3) . .
O15 La1 O13 La2 50.7(4) . .
O6 La1 O13 La2 -89.7(3) . .
O12 La1 O13 La2 -46.8(4) 2_675 .
O16 La1 O13 La2 89.9(3) . .
O11 La1 O13 La2 -106.0(8) 2_675 .
C9 La1 O13 La2 -107.9(3) . .
C21 La1 O13 La2 178.0(7) . .
O11 La1 O14 C21 148.3(6) 1_655 .
O9 La1 O14 C21 -3.6(6) . .
O5 La1 O14 C21 -128.9(6) . .
O15 La1 O14 C21 95.3(6) . .
O6 La1 O14 C21 -76.9(6) . .
O12 La1 O14 C21 -103.1(6) 2_675 .
O16 La1 O14 C21 68.4(6) . .
O13 La1 O14 C21 -2.8(5) . .
O11 La1 O14 C21 -169.5(5) 2_675 .
C9 La1 O14 C21 -102.7(6) . .
La1 O12 C20 O11 -5.7(10) 2_675 .
La1 O12 C20 C19 172.4(9) 2_675 .
La1 O11 C20 O12 -178.9(9) 1_455 .
La1 O11 C20 O12 5.3(10) 2_675 .
La1 O11 C20 C19 3(2) 1_455 .
La1 O11 C20 C19 -172.9(9) 2_675 .
La1 O11 C20 La1 175.8(14) 1_455 2_675
La1 O9 C17 O10 -178.7(9) . .
La2 O9 C17 O10 5.5(9) . .
La1 O9 C17 C18 -0.8(19) . .
La2 O9 C17 C18 -176.7(8) . .
La1 O9 C17 La2 175.8(14) . .
La2 O10 C17 O9 -5.9(10) . .
La2 O10 C17 C18 176.2(7) . .
O20 La2 C17 O9 -153.8(5) 1_455 .
O13 La2 C17 O9 -2.0(5) . .
O10 La2 C17 O9 174.4(9) . .
O2 La2 C17 O9 126.8(5) . .
O1 La2 C17 O9 78.7(5) . .
O19 La2 C17 O9 64.9(6) 2_776 .
O17 La2 C17 O9 -81.3(5) . .
O18 La2 C17 O9 -72.0(6) . .
O20 La2 C17 O9 157.3(5) 2_776 .
C1 La2 C17 O9 102.9(5) . .
O20 La2 C17 O10 31.9(6) 1_455 .
O13 La2 C17 O10 -176.3(6) . .
O2 La2 C17 O10 -47.6(6) . .
O1 La2 C17 O10 -95.7(6) . .
O19 La2 C17 O10 -109.5(6) 2_776 .
O17 La2 C17 O10 104.3(6) . .
O18 La2 C17 O10 113.6(6) . .
O9 La2 C17 O10 -174.4(9) . .
O20 La2 C17 O10 -17.1(8) 2_776 .
C1 La2 C17 O10 -71.4(6) . .
O20 La2 C17 C18 -8(7) 1_455 .
O13 La2 C17 C18 144(7) . .
O10 La2 C17 C18 -40(7) . .
O2 La2 C17 C18 -88(7) . .
O1 La2 C17 C18 -136(7) . .
O19 La2 C17 C18 -149(7) 2_776 .
O17 La2 C17 C18 64(7) . .
O18 La2 C17 C18 74(7) . .
O9 La2 C17 C18 146(7) . .
O20 La2 C17 C18 -57(7) 2_776 .
C1 La2 C17 C18 -111(7) . .
La1 O14 C21 O13 5.2(10) . .
La1 O14 C21 C22 -174.6(7) . .
La2 O13 C21 O14 179.4(9) . .
La1 O13 C21 O14 -4.8(9) . .
La2 O13 C21 C22 -0.9(19) . .
La1 O13 C21 C22 175.0(7) . .
La2 O13 C21 La1 -175.8(14) . .
O11 La1 C21 O14 -31.1(6) 1_655 .
O9 La1 C21 O14 176.7(6) . .
O5 La1 C21 O14 48.3(6) . .
O15 La1 C21 O14 -112.2(6) . .
O6 La1 C21 O14 96.3(6) . .
O12 La1 C21 O14 109.0(6) 2_675 .
O16 La1 C21 O14 -104.0(6) . .
O13 La1 C21 O14 175.0(9) . .
O11 La1 C21 O14 17.0(8) 2_675 .
C9 La1 C21 O14 72.0(6) . .
O11 La1 C21 O13 153.9(5) 1_655 .
O9 La1 C21 O13 1.7(5) . .
O14 La1 C21 O13 -175.0(9) . .
O5 La1 C21 O13 -126.7(5) . .
O15 La1 C21 O13 72.8(6) . .
O6 La1 C21 O13 -78.7(5) . .
O12 La1 C21 O13 -66.1(6) 2_675 .
O16 La1 C21 O13 81.0(5) . .
O11 La1 C21 O13 -158.0(5) 2_675 .
C9 La1 C21 O13 -103.0(5) . .
O11 La1 C21 C22 39(7) 1_655 .
O9 La1 C21 C22 -114(7) . .
O14 La1 C21 C22 70(7) . .
O5 La1 C21 C22 118(7) . .
O15 La1 C21 C22 -42(7) . .
O6 La1 C21 C22 166(7) . .
O12 La1 C21 C22 179(7) 2_675 .
O16 La1 C21 C22 -34(7) . .
O13 La1 C21 C22 -115(7) . .
O11 La1 C21 C22 87(7) 2_675 .
C9 La1 C21 C22 142(7) . .
O14 C21 C22 C23 25.8(13) . .
O13 C21 C22 C23 -153.9(9) . .
La1 C21 C22 C23 -41(7) . .
C24 C23 C22 C21 163.3(9) . .
O9 C17 C18 C19 153.0(10) . .
O10 C17 C18 C19 -29.1(13) . .
La2 C17 C18 C19 9(8) . .
C15 C10 C11 C12 0.0(16) . .
C9 C10 C11 C12 178.9(10) . .
C13 C12 C11 C10 -0.7(18) . .
La1 O6 C9 O5 3.2(9) . .
La1 O6 C9 C10 -176.7(7) . .
La1 O5 C9 O6 -3.2(9) . .
La1 O5 C9 C10 176.6(7) . .
C11 C10 C9 O6 -176.2(9) . .
C15 C10 C9 O6 2.7(14) . .
C11 C10 C9 O5 3.9(14) . .
C15 C10 C9 O5 -177.2(9) . .
C11 C10 C9 La1 67(13) . .
C15 C10 C9 La1 -114(12) . .
O11 La1 C9 O6 163.3(5) 1_655 .
O9 La1 C9 O6 -19.6(6) . .
O14 La1 C9 O6 91.5(5) . .
O5 La1 C9 O6 176.8(9) . .
O15 La1 C9 O6 -107.2(6) . .
O12 La1 C9 O6 -88.8(5) 2_675 .
O16 La1 C9 O6 75.1(7) . .
O13 La1 C9 O6 43.6(5) . .
O11 La1 C9 O6 -136.0(5) 2_675 .
C21 La1 C9 O6 68.2(5) . .
O11 La1 C9 O5 -13.6(6) 1_655 .
O9 La1 C9 O5 163.6(5) . .
O14 La1 C9 O5 -85.4(5) . .
O15 La1 C9 O5 76.0(7) . .
O6 La1 C9 O5 -176.8(9) . .
O12 La1 C9 O5 94.4(5) 2_675 .
O16 La1 C9 O5 -101.7(7) . .
O13 La1 C9 O5 -133.3(5) . .
O11 La1 C9 O5 47.1(5) 2_675 .
C21 La1 C9 O5 -108.7(5) . .
O11 La1 C9 C10 -78(12) 1_655 .
O9 La1 C9 C10 99(12) . .
O14 La1 C9 C10 -150(12) . .
O5 La1 C9 C10 -64(12) . .
O15 La1 C9 C10 11(13) . .
O6 La1 C9 C10 119(13) . .
O12 La1 C9 C10 30(12) 2_675 .
O16 La1 C9 C10 -166(12) . .
O13 La1 C9 C10 162(12) . .
O11 La1 C9 C10 -17(12) 2_675 .
C21 La1 C9 C10 -173(12) . .
C7 C2 C3 C4 0.8(15) . .
C1 C2 C3 C4 -178.4(9) . .
C5 C4 C3 C2 0.2(16) . .
C17 C18 C19 C20 -162.3(9) . .
O12 C20 C19 C18 -7.9(16) . .
O11 C20 C19 C18 170.3(10) . .
La1 C20 C19 C18 57(6) 2_675 .
La2 O1 C1 O2 -2.2(9) . .
La2 O1 C1 C2 176.0(7) . .
La2 O2 C1 O1 2.3(9) . .
La2 O2 C1 C2 -176.0(7) . .
C3 C2 C1 O1 176.2(9) . .
C7 C2 C1 O1 -3.0(14) . .
C3 C2 C1 O2 -5.5(13) . .
C7 C2 C1 O2 175.3(8) . .
C3 C2 C1 La2 -67(11) . .
C7 C2 C1 La2 114(11) . .
O20 La2 C1 O1 -163.2(5) 1_455 .
O13 La2 C1 O1 19.4(6) . .
O10 La2 C1 O1 -91.2(5) . .
O2 La2 C1 O1 -177.9(9) . .
O19 La2 C1 O1 88.9(6) 2_776 .
O17 La2 C1 O1 -74.5(7) . .
O18 La2 C1 O1 106.9(6) . .
O9 La2 C1 O1 -43.5(5) . .
O20 La2 C1 O1 136.2(5) 2_776 .
C17 La2 C1 O1 -67.3(5) . .
O20 La2 C1 O2 14.7(5) 1_455 .
O13 La2 C1 O2 -162.8(5) . .
O10 La2 C1 O2 86.7(5) . .
O1 La2 C1 O2 177.9(9) . .
O19 La2 C1 O2 -93.2(5) 2_776 .
O17 La2 C1 O2 103.4(6) . .
O18 La2 C1 O2 -75.2(7) . .
O9 La2 C1 O2 134.4(5) . .
O20 La2 C1 O2 -46.0(5) 2_776 .
C17 La2 C1 O2 110.6(5) . .
O20 La2 C1 C2 78(11) 1_455 .
O13 La2 C1 C2 -100(11) . .
O10 La2 C1 C2 150(11) . .
O2 La2 C1 C2 63(11) . .
O1 La2 C1 C2 -119(11) . .
O19 La2 C1 C2 -30(11) 2_776 .
O17 La2 C1 C2 167(11) . .
O18 La2 C1 C2 -12(11) . .
O9 La2 C1 C2 -162(11) . .
O20 La2 C1 C2 17(11) 2_776 .
C17 La2 C1 C2 174(11) . .
C11 C12 C13 C14 1.9(18) . .
C3 C4 C5 C6 -1.0(17) . .
C11 C10 C15 C14 -0.6(15) . .
C9 C10 C15 C14 -179.5(8) . .
C10 C15 C14 C13 1.8(15) . .
C10 C15 C14 C16 -179.5(9) . .
C12 C13 C14 C15 -2.5(16) . .
C12 C13 C14 C16 178.9(10) . .
O7 C16 C14 C15 -8.8(17) . .
O8 C16 C14 C15 171.0(9) . .
O7 C16 C14 C13 169.8(11) . .
O8 C16 C14 C13 -10.4(14) . .
C4 C5 C6 C7 0.8(15) . .
C4 C5 C6 C8 -179.2(10) . .
O3 C8 C6 C5 -171.0(11) . .
O4 C8 C6 C5 10.2(14) . .
O3 C8 C6 C7 9.0(16) . .
O4 C8 C6 C7 -169.7(9) . .
C3 C2 C7 C6 -1.1(15) . .
C1 C2 C7 C6 178.2(8) . .
C5 C6 C7 C2 0.2(15) . .
C8 C6 C7 C2 -179.8(9) . .
